data_4038795
loop_
_publ_author_name
'Li, Luyao'
'Yang, Tianxiao'
'Zhang, Tao'
'Zhu, Bo'
'Chang, Junbiao'

_publ_section_title
;
 Organocatalytic Asymmetric Tandem Cyclization/Michael Addition via
 Oxazol-5(2<i>H</i>)-One Formation: Access to Perfluoroalkyl-Containing
 <i>N</i>,<i>O</i>-Acetal Derivatives.
;
_journal_issue 19
_journal_name_full 'The Journal of organic chemistry'
_journal_page_first 12294
_journal_page_last 12303
_journal_paper_doi 10.1021/acs.joc.0c01545
_journal_volume 85
_journal_year 2020
_chemical_absolute_configuration ad
_chemical_formula_moiety 'C20 H21 F3 N2 O7'
_chemical_formula_sum 'C20 H21 F3 N2 O7'
_chemical_formula_weight 458.39
_space_group_crystal_system orthorhombic
_space_group_IT_number 19
_space_group_name_Hall 'P 2ac 2ab'
_space_group_name_H-M_alt 'P 21 21 21'
_atom_sites_solution_hydrogens geom
_atom_sites_solution_primary iterative
_audit_creation_date 2019-09-24
_audit_creation_method
;
Olex2 1.2-alpha
(compiled 2018.07.26 svn.r3523 for OlexSys, GUI svn.r5532)
;
_cell_angle_alpha 90
_cell_angle_beta 90
_cell_angle_gamma 90
_cell_formula_units_Z 4
_cell_length_a 7.13243(7)
_cell_length_b 12.32391(16)
_cell_length_c 29.4905(3)
_cell_measurement_reflns_used 16787
_cell_measurement_temperature 296(2)
_cell_measurement_theta_max 71.3620
_cell_measurement_theta_min 4.6650
_cell_volume 2592.20(5)
_computing_cell_refinement 'CrysAlisPro 1.171.40.53 (Rigaku OD, 2019)'
_computing_data_collection 'CrysAlisPro 1.171.40.53 (Rigaku OD, 2019)'
_computing_data_reduction 'CrysAlisPro 1.171.40.53 (Rigaku OD, 2019)'
_computing_molecular_graphics 'Olex2 (Dolomanov et al., 2009)'
_computing_publication_material 'Olex2 (Dolomanov et al., 2009)'
_computing_structure_refinement 'olex2.refine (Bourhis et al., 2015)'
_computing_structure_solution 'olex2.solve (Bourhis et al., 2015)'
_diffrn_ambient_environment air
_diffrn_ambient_temperature 296(2)
_diffrn_detector 'CCD plate'
_diffrn_detector_area_resol_mean 8.0521
_diffrn_detector_type EosS2
_diffrn_measured_fraction_theta_full 0.990
_diffrn_measured_fraction_theta_max 0.987
_diffrn_measurement_details
;
List of Runs (angles in degrees, time in seconds):

  # Type    Start    End  Width  t~exp~   \w     \q     \k     \f   Frames
--------------------------------------------------------------------------
  1  \w   -106.00 -44.00   1.00    1.31    --  -35.62-167.00 -77.00   62
  2  \w     47.00 109.00   1.00    1.31    --   35.62-167.00 -77.00   62
  3  \w     17.00 105.00   1.00    1.31    --   35.62  40.00 -64.00   88
  4  \w     99.00 177.00   1.00    5.25    --  107.12 116.00 156.00   78
  5  \w     65.00 159.00   1.00    5.25    --  107.12 167.00 -57.00   94
  6  \w     39.00 137.00   1.00    5.25    --  107.12 -83.00 -42.00   98
  7  \w     97.00 175.00   1.00    5.25    --  107.12  83.00  77.00   78
  8  \w     38.00 125.00   1.00    5.25    --  107.12 -40.00 141.00   87
  9  \w     55.00 108.00   1.00    1.31    --   35.62-178.00 -30.00   53
 10  \w      1.00  75.00   1.00    1.31    --   35.62 -99.00-120.00   74
 11  \w     57.00 108.00   1.00    1.31    --   35.62 178.00  60.00   51
 12  \w     55.00 108.00   1.00    1.31    --   35.62-178.00-150.00   53
 13  \w     38.00 110.00   1.00    5.25    --  107.12 -95.00 -90.00   72
 14  \w     39.00 125.00   1.00    5.25    --  107.12 -45.00-120.00   86
 15  \w     38.00 110.00   1.00    5.25    --  107.12 -95.00-150.00   72
 16  \w    100.00 177.00   1.00    5.25    --  107.12 111.00 -90.00   77
 17  \w      9.00 103.00   1.00    1.31    --   35.62  77.00-150.00   94
 18  \w     19.00 103.00   1.00    1.31    --   35.62  57.00 120.00   84
 19  \w      9.00 103.00   1.00    1.31    --   35.62  77.00  30.00   94
 20  \w      9.00 103.00   1.00    1.31    --   35.62  77.00 -30.00   94
 21  \w      9.00 103.00   1.00    1.31    --   35.62  77.00 150.00   94
 22  \w     69.00 178.00   1.00    5.25    --  107.12  15.00  30.00  109
 23  \w     80.00 175.00   1.00    5.25    --  107.12  77.00-180.00   95
 24  \w     86.00 177.00   1.00    5.25    --  107.12  30.00-120.00   91
 25  \w     80.00 175.00   1.00    5.25    --  107.12  77.00-120.00   95
 26  \w     86.00 177.00   1.00    5.25    --  107.12  30.00  90.00   91
 27  \w     90.00 176.00   1.00    5.25    --  107.12  45.00 -60.00   86
 28  \w     37.00 113.00   1.00    5.25    --  107.12-111.00 120.00   76
 29  \w     80.00 175.00   1.00    5.25    --  107.12  77.00 150.00   95
 30  \w     80.00 175.00   1.00    5.25    --  107.12  77.00  30.00   95
 31  \w     86.00 177.00   1.00    5.25    --  107.12  30.00 150.00   91
 32  \w    -62.00  32.00   1.00    1.31    --  -35.62  77.00  60.00   94
 33  \w    -55.00  34.00   1.00    1.31    --  -35.62  38.00 -30.00   89
 34  \w      9.00 103.00   1.00    1.31    --   35.62  77.00 -90.00   94
 35  \w      6.00 107.00   1.00    1.31    --   35.62  19.00 120.00  101
 36  \w    -34.00  55.00   1.00    1.31    --   35.62 -38.00 120.00   89
 37  \w     80.00 175.00   1.00    5.25    --  107.12  77.00 -60.00   95
 38  \w     80.00 175.00   1.00    5.25    --  107.12  77.00  90.00   95
 39  \w     80.00 175.00   1.00    5.25    --  107.12  77.00 120.00   95
 40  \w     86.00 177.00   1.00    5.25    --  107.12  30.00 -60.00   91
 41  \w     80.00 160.00   1.00    5.25    --  107.12  77.00 -30.00   80
 42  \w     80.00 175.00   1.00    5.25    --  107.12  77.00   0.00   95
;
_diffrn_measurement_device 'four-circle diffractometer'
_diffrn_measurement_device_type 'SuperNova, Dual, Cu at home/near, EosS2'
_diffrn_measurement_method '\w scans'
_diffrn_orient_matrix_type 'CrysAlisPro convention (1999,Acta A55,543-557)'
_diffrn_orient_matrix_UB_11 -0.0848737000
_diffrn_orient_matrix_UB_12 -0.1046509000
_diffrn_orient_matrix_UB_13 -0.0197615000
_diffrn_orient_matrix_UB_21 -0.0690396000
_diffrn_orient_matrix_UB_22 -0.0329535000
_diffrn_orient_matrix_UB_23 0.0476069000
_diffrn_orient_matrix_UB_31 -0.1861770000
_diffrn_orient_matrix_UB_32 0.0597358000
_diffrn_orient_matrix_UB_33 -0.0087697000
_diffrn_radiation_monochromator mirror
_diffrn_radiation_probe x-ray
_diffrn_radiation_type CuK\a
_diffrn_radiation_wavelength 1.54184
_diffrn_reflns_av_R_equivalents 0.0286
_diffrn_reflns_av_unetI/netI 0.0147
_diffrn_reflns_Laue_measured_fraction_full 0.990
_diffrn_reflns_Laue_measured_fraction_max 0.987
_diffrn_reflns_limit_h_max 8
_diffrn_reflns_limit_h_min -8
_diffrn_reflns_limit_k_max 15
_diffrn_reflns_limit_k_min -15
_diffrn_reflns_limit_l_max 36
_diffrn_reflns_limit_l_min -36
_diffrn_reflns_number 43311
_diffrn_reflns_point_group_measured_fraction_full 0.993
_diffrn_reflns_point_group_measured_fraction_max 0.985
_diffrn_reflns_theta_full 67.684
_diffrn_reflns_theta_max 71.622
_diffrn_reflns_theta_min 6.385
_diffrn_source 'micro-focus sealed X-ray tube'
_diffrn_source_type 'SuperNova (Cu) X-ray Source'
_exptl_absorpt_coefficient_mu 0.892
_exptl_absorpt_correction_T_max 1.00000
_exptl_absorpt_correction_T_min 0.81250
_exptl_absorpt_correction_type multi-scan
_exptl_absorpt_process_details
;
CrysAlisPro 1.171.40.53 (Rigaku Oxford Diffraction, 2019)
Empirical absorption correction using spherical harmonics,
 implemented in SCALE3 ABSPACK scaling algorithm.
;
_exptl_crystal_colour colourless
_exptl_crystal_colour_primary colourless
_exptl_crystal_density_diffrn 1.175
_exptl_crystal_description block
_exptl_crystal_F_000 952
_exptl_crystal_size_max 0.13
_exptl_crystal_size_mid 0.11
_exptl_crystal_size_min 0.1
_refine_diff_density_max 0.205
_refine_diff_density_min -0.285
_refine_diff_density_rms 0.046
_refine_ls_abs_structure_details
;
 Flack x determined using 1924 quotients [(I+)-(I-)]/[(I+)+(I-)]
 (Parsons, Flack and Wagner, Acta Cryst. B69 (2013) 249-259).
;
_refine_ls_abs_structure_Flack 0.07(4)
_refine_ls_extinction_method none
_refine_ls_goodness_of_fit_ref 1.035
_refine_ls_hydrogen_treatment constr
_refine_ls_matrix_type full
_refine_ls_number_parameters 294
_refine_ls_number_reflns 4999
_refine_ls_number_restraints 19
_refine_ls_restrained_S_all 1.152
_refine_ls_R_factor_all 0.0444
_refine_ls_R_factor_gt 0.0428
_refine_ls_shift/su_max 0.001
_refine_ls_shift/su_mean 0.000
_refine_ls_structure_factor_coef Fsqd
_refine_ls_weighting_details 'w=1/[\s^2^(Fo^2^)+(0.0783P)^2^+0.2511P] where P=(Fo^2^+2Fc^2^)/3'
_refine_ls_weighting_scheme calc
_refine_ls_wR_factor_gt 0.1187
_refine_ls_wR_factor_ref 0.1207
_reflns_Friedel_coverage 0.736
_reflns_Friedel_fraction_full 0.997
_reflns_Friedel_fraction_max 0.982
_reflns_number_gt 4781
_reflns_number_total 4999
_reflns_threshold_expression 'I > 2\s(I)'
_cod_data_source_file jo0c01545_si_002.cif
_cod_data_source_block lly-20190728
_cod_depositor_comments 'Adding full bibliography for 4038795.cif.'
_cod_database_code 4038795
_shelx_shelxl_version_number 2018/3
_chemical_oxdiff_formula 'C1 H1 O1 N1 F1'
_shelx_space_group_comment
;
The symmetry employed for this shelxl refinement is uniquely defined
by the following loop, which should always be used as a source of
symmetry information in preference to the above space-group names.
They are only intended as comments.
;
_shelx_estimated_absorpt_t_max 0.916
_shelx_estimated_absorpt_t_min 0.893
_diffrn_oxdiff_digest_frames
;
015a0276730f4f93e12e9f02e1e6c6037500034a854
;
_reflns_odcompleteness_completeness 99.89
_reflns_odcompleteness_iscentric 1
_reflns_odcompleteness_theta 66.97
_olex2_refinement_description
;
1. Fixed Uiso
 At 1.2 times of:
  All C(H) groups, All C(H,H) groups
 At 1.5 times of:
  All C(H,H,H) groups
2. Rigid bond restraints
 C17, C18
 with sigma for 1-2 distances of 0.01 and sigma for 1-3 distances of 0.01
3. Uiso/Uaniso restraints and constraints
Uanis(C17) \\sim Ueq: with sigma of 0.002 and sigma for terminal atoms of 0.004
4. Others
 Sof(N1B)=Sof(O6B)=Sof(O7B)=1-FVAR(1)
5.a Ternary CH refined with riding coordinates:
 C9(H9)
5.b Secondary CH2 refined with riding coordinates:
 C11(H11a,H11b), C13(H13a,H13b)
5.c Aromatic/amide H refined with riding coordinates:
 C20(H20), C16(H16), C17(H17), C19(H19)
5.d Fitted hexagon refined as free rotating group:
 C20(C15,C16,C17,C18,C19)
5.e Idealised Me refined as rotating group:
 C2(H2a,H2b,H2c), C3(H3a,H3b,H3c), C4(H4a,H4b,H4c), C12(H12a,H12b,H12c)
;
_olex2_submission_special_instructions 'No special instructions were received'
_oxdiff_exptl_absorpt_empirical_details
;
Empirical correction (ABSPACK) includes:
- Absorption correction using spherical harmonics
- Frame scaling
;
_oxdiff_exptl_absorpt_empirical_full_max 1.210
_oxdiff_exptl_absorpt_empirical_full_min 0.833

loop_
_space_group_symop_operation_xyz
'x, y, z'
'-x+1/2, -y, z+1/2'
'-x, y+1/2, -z+1/2'
'x+1/2, -y+1/2, -z'

loop_
_atom_site_label
_atom_site_type_symbol
_atom_site_fract_x
_atom_site_fract_y
_atom_site_fract_z
_atom_site_U_iso_or_equiv
_atom_site_adp_type
_atom_site_occupancy
_atom_site_site_symmetry_order
_atom_site_calc_flag
_atom_site_refinement_flags_posn
_atom_site_refinement_flags_adp
_atom_site_refinement_flags_occupancy
_atom_site_disorder_assembly
_atom_site_disorder_group
C1 C 0.9143(4) 0.4435(2) 0.85719(10) 0.0626(6) Uani 1 1 d . . . . .
C2 C 1.0605(6) 0.5306(4) 0.86748(18) 0.1043(15) Uani 1 1 d . . . . .
H2A H 1.114896 0.555788 0.839627 0.156 Uiso 1 1 calc GR . . . .
H2B H 1.156795 0.500590 0.886435 0.156 Uiso 1 1 calc GR . . . .
H2C H 1.001565 0.590235 0.882839 0.156 Uiso 1 1 calc GR . . . .
C3 C 1.0080(7) 0.3441(4) 0.83577(16) 0.1048(14) Uani 1 1 d . . . . .
H3A H 0.913531 0.296284 0.824029 0.157 Uiso 1 1 calc GR . . . .
H3B H 1.080532 0.306723 0.858314 0.157 Uiso 1 1 calc GR . . . .
H3C H 1.088766 0.367025 0.811550 0.157 Uiso 1 1 calc GR . . . .
C4 C 0.8108(7) 0.4101(4) 0.90042(12) 0.0933(11) Uani 1 1 d . . . . .
H4A H 0.744146 0.471476 0.912360 0.140 Uiso 1 1 calc GR . . . .
H4B H 0.899714 0.384943 0.922484 0.140 Uiso 1 1 calc GR . . . .
H4C H 0.723728 0.353084 0.893554 0.140 Uiso 1 1 calc GR . . . .
C5 C 0.7739(4) 0.48666(19) 0.82368(8) 0.0491(5) Uani 1 1 d . . . . .
C6 C 0.6034(4) 0.4236(2) 0.80830(8) 0.0528(5) Uani 1 1 d . . . . .
C7 C 0.6202(3) 0.58707(18) 0.77439(8) 0.0459(5) Uani 1 1 d . . . . .
C8 C 0.4946(4) 0.6795(2) 0.79162(9) 0.0574(6) Uani 1 1 d . . . . .
C9 C 0.6865(3) 0.60491(18) 0.72469(8) 0.0463(5) Uani 1 1 d . . . . .
H9 H 0.716292 0.682116 0.721307 0.056 Uiso 1 1 calc R . . . .
C10 C 0.8679(3) 0.54130(19) 0.71703(8) 0.0490(5) Uani 1 1 d . . . . .
C11 C 0.9903(4) 0.3642(3) 0.70453(13) 0.0736(8) Uani 1 1 d . . . . .
H11A H 0.975733 0.296063 0.720632 0.088 Uiso 1 1 calc R . . . .
H11B H 1.106050 0.397860 0.714555 0.088 Uiso 1 1 calc R . . . .
C12 C 0.9990(7) 0.3436(3) 0.65533(16) 0.0978(12) Uani 1 1 d . . . . .
H12A H 1.039813 0.408195 0.640020 0.147 Uiso 1 1 calc GR . . . .
H12B H 0.876928 0.323468 0.644518 0.147 Uiso 1 1 calc GR . . . .
H12C H 1.085924 0.285868 0.649413 0.147 Uiso 1 1 calc GR . . . .
C13 C 0.5313(3) 0.5781(2) 0.69047(8) 0.0494(5) Uani 1 1 d . . . . .
H13A H 0.494731 0.502679 0.693824 0.059 Uiso 1 1 calc R . . . .
H13B H 0.422285 0.622799 0.696584 0.059 Uiso 1 1 calc R . . . .
C14 C 0.5974(3) 0.5977(2) 0.64256(9) 0.0546(5) Uani 1 1 d . . . . .
C20 C 0.2654(2) 0.59748(17) 0.61208(4) 0.0570(6) Uani 1 1 d . . . . .
H20 H 0.218366 0.592182 0.641410 0.068 Uiso 1 1 calc R . . . .
C15 C 0.4579(2) 0.60106(18) 0.60490(5) 0.0545(5) Uani 1 1 d G . . . .
C16 C 0.52811(18) 0.6090(3) 0.56105(6) 0.0917(13) Uani 1 1 d G . . . .
H16 H 0.656913 0.611381 0.556249 0.110 Uiso 1 1 calc R . . . .
C17 C 0.4058(3) 0.6133(3) 0.52440(4) 0.0884(10) Uani 1 1 d G U . . .
H17 H 0.452842 0.618622 0.495063 0.106 Uiso 1 1 calc R . . . .
C18 C 0.2133(2) 0.6097(2) 0.53158(4) 0.0762(9) Uani 1 1 d G U . . .
C19 C 0.14309(17) 0.6018(2) 0.57542(5) 0.0674(7) Uani 1 1 d G . . . .
H19 H 0.014292 0.599424 0.580223 0.081 Uiso 1 1 calc R . . . .
F1 F 0.5812(3) 0.77481(13) 0.78807(7) 0.0756(5) Uani 1 1 d . . . . .
F2 F 0.4530(3) 0.66461(17) 0.83520(6) 0.0775(5) Uani 1 1 d . . . . .
F3 F 0.3349(2) 0.68589(16) 0.76932(7) 0.0762(5) Uani 1 1 d . . . . .
N1 N 0.7787(3) 0.57942(16) 0.80488(7) 0.0479(4) Uani 1 1 d . . . . .
O1 O 0.5475(4) 0.33575(17) 0.81791(7) 0.0741(6) Uani 1 1 d . . . . .
O2 O 0.5128(2) 0.48927(13) 0.77836(5) 0.0505(4) Uani 1 1 d . . . . .
O3 O 1.0189(2) 0.58156(17) 0.71510(7) 0.0629(5) Uani 1 1 d . . . . .
O4 O 0.8320(3) 0.43552(15) 0.71463(7) 0.0617(5) Uani 1 1 d . . . . .
O5 O 0.7615(3) 0.6087(3) 0.63421(7) 0.0839(7) Uani 1 1 d . . . . .
N1A N 0.0900(9) 0.6247(10) 0.49331(16) 0.0823(19) Uani 0.727(13) 1 d . . P A 1
O6A O 0.1557(7) 0.6302(7) 0.45570(11) 0.0966(17) Uani 0.727(13) 1 d . U P A 1
O7A O -0.0774(6) 0.6333(7) 0.50047(14) 0.0965(17) Uani 0.727(13) 1 d . U P A 1
N1B N 0.082(3) 0.5813(13) 0.4938(7) 0.078(5) Uiso 0.273(13) 1 d . . P A 2
O6B O 0.1472(17) 0.5708(11) 0.4568(4) 0.079(3) Uiso 0.273(13) 1 d . . P A 2
O7B O -0.0824(16) 0.5750(10) 0.5023(4) 0.073(3) Uiso 0.273(13) 1 d . . P A 2

loop_
_atom_site_aniso_label
_atom_site_aniso_U_11
_atom_site_aniso_U_22
_atom_site_aniso_U_33
_atom_site_aniso_U_23
_atom_site_aniso_U_13
_atom_site_aniso_U_12
C1 0.0619(16) 0.0654(15) 0.0603(14) 0.0110(11) -0.0040(12) 0.0044(12)
C2 0.087(3) 0.104(3) 0.123(3) 0.034(2) -0.053(2) -0.023(2)
C3 0.107(3) 0.106(3) 0.101(3) 0.010(2) -0.004(2) 0.049(3)
C4 0.110(3) 0.112(3) 0.0581(16) 0.0152(17) -0.0050(18) -0.005(3)
C5 0.0487(13) 0.0493(11) 0.0492(11) 0.0006(9) 0.0060(9) 0.0000(9)
C6 0.0568(13) 0.0512(12) 0.0503(11) -0.0002(9) 0.0092(10) -0.0069(11)
C7 0.0380(11) 0.0459(11) 0.0537(11) -0.0007(8) -0.0012(9) -0.0053(9)
C8 0.0514(14) 0.0603(13) 0.0605(13) -0.0062(11) 0.0020(11) 0.0030(11)
C9 0.0392(11) 0.0459(10) 0.0539(11) 0.0013(8) 0.0022(9) -0.0026(9)
C10 0.0366(11) 0.0575(12) 0.0529(11) 0.0044(9) 0.0037(9) -0.0026(9)
C11 0.0517(16) 0.0636(15) 0.106(2) -0.0016(14) 0.0160(16) 0.0116(12)
C12 0.106(3) 0.079(2) 0.108(3) -0.0111(19) 0.026(2) 0.020(2)
C13 0.0347(10) 0.0595(12) 0.0539(12) 0.0021(10) 0.0002(9) -0.0002(9)
C14 0.0392(12) 0.0675(14) 0.0571(13) -0.0016(11) 0.0046(10) -0.0009(11)
C20 0.0441(13) 0.0797(16) 0.0473(11) -0.0016(11) 0.0068(10) -0.0027(12)
C15 0.0448(12) 0.0692(14) 0.0497(11) -0.0018(10) 0.0060(10) -0.0008(11)
C16 0.0459(16) 0.173(4) 0.0565(15) 0.0031(19) 0.0090(13) -0.003(2)
C17 0.0727(17) 0.134(2) 0.0589(14) 0.0026(15) 0.0110(13) -0.0003(17)
C18 0.0543(16) 0.126(3) 0.0488(13) -0.0042(15) 0.0006(11) 0.0014(17)
C19 0.0457(14) 0.104(2) 0.0526(13) -0.0047(13) 0.0045(11) -0.0007(14)
F1 0.0743(11) 0.0530(8) 0.0996(13) -0.0124(8) 0.0014(10) 0.0031(7)
F2 0.0739(11) 0.0963(12) 0.0623(9) -0.0114(8) 0.0125(8) 0.0105(10)
F3 0.0473(9) 0.0972(12) 0.0842(11) -0.0218(9) -0.0094(8) 0.0224(8)
N1 0.0386(9) 0.0521(10) 0.0531(9) 0.0000(8) -0.0011(8) -0.0032(8)
O1 0.0896(15) 0.0560(10) 0.0766(12) 0.0084(9) 0.0023(11) -0.0227(10)
O2 0.0423(8) 0.0541(8) 0.0551(8) 0.0001(7) 0.0016(7) -0.0106(7)
O3 0.0363(8) 0.0756(11) 0.0769(11) 0.0052(9) 0.0014(8) -0.0067(8)
O4 0.0415(8) 0.0549(9) 0.0888(12) -0.0004(9) 0.0125(9) 0.0022(7)
O5 0.0403(10) 0.152(2) 0.0593(11) 0.0039(12) 0.0064(8) -0.0126(12)
N1A 0.065(3) 0.135(7) 0.048(2) -0.003(3) -0.0028(15) 0.001(4)
O6A 0.097(3) 0.136(4) 0.0564(17) 0.0047(19) -0.0042(16) 0.004(3)
O7A 0.071(2) 0.139(4) 0.080(2) 0.011(2) -0.0122(16) 0.000(2)

loop_
_atom_type_symbol
_atom_type_description
_atom_type_scat_dispersion_real
_atom_type_scat_dispersion_imag
_atom_type_scat_source
C C 0.0181 0.0091 'International Tables Vol C Tables 4.2.6.8 and 6.1.1.4'
H H 0.0000 0.0000 'International Tables Vol C Tables 4.2.6.8 and 6.1.1.4'
F F 0.0727 0.0534 'International Tables Vol C Tables 4.2.6.8 and 6.1.1.4'
N N 0.0311 0.0180 'International Tables Vol C Tables 4.2.6.8 and 6.1.1.4'
O O 0.0492 0.0322 'International Tables Vol C Tables 4.2.6.8 and 6.1.1.4'

loop_
_geom_angle_atom_site_label_1
_geom_angle_atom_site_label_2
_geom_angle_atom_site_label_3
_geom_angle
_geom_angle_site_symmetry_1
_geom_angle_site_symmetry_3
_geom_angle_publ_flag
C2 C1 C3 110.3(4) . . ?
C2 C1 C4 110.7(3) . . ?
C4 C1 C3 109.8(3) . . ?
C5 C1 C2 109.7(2) . . ?
C5 C1 C3 107.6(3) . . ?
C5 C1 C4 108.7(3) . . ?
C1 C2 H2A 109.5 . . ?
C1 C2 H2B 109.5 . . ?
C1 C2 H2C 109.5 . . ?
H2A C2 H2B 109.5 . . ?
H2A C2 H2C 109.5 . . ?
H2B C2 H2C 109.5 . . ?
C1 C3 H3A 109.5 . . ?
C1 C3 H3B 109.5 . . ?
C1 C3 H3C 109.5 . . ?
H3A C3 H3B 109.5 . . ?
H3A C3 H3C 109.5 . . ?
H3B C3 H3C 109.5 . . ?
C1 C4 H4A 109.5 . . ?
C1 C4 H4B 109.5 . . ?
C1 C4 H4C 109.5 . . ?
H4A C4 H4B 109.5 . . ?
H4A C4 H4C 109.5 . . ?
H4B C4 H4C 109.5 . . ?
C1 C5 C6 123.4(2) . . ?
N1 C5 C1 125.9(2) . . ?
N1 C5 C6 110.7(2) . . ?
O1 C6 C5 131.8(3) . . ?
O1 C6 O2 122.5(3) . . ?
O2 C6 C5 105.71(19) . . ?
C8 C7 C9 112.60(19) . . ?
N1 C7 C8 107.35(19) . . ?
N1 C7 C9 110.93(18) . . ?
O2 C7 C8 106.55(18) . . ?
O2 C7 C9 111.01(17) . . ?
O2 C7 N1 108.18(18) . . ?
F1 C8 C7 111.0(2) . . ?
F1 C8 F2 107.5(2) . . ?
F2 C8 C7 110.3(2) . . ?
F3 C8 C7 112.5(2) . . ?
F3 C8 F1 108.0(2) . . ?
F3 C8 F2 107.3(2) . . ?
C7 C9 H9 107.4 . . ?
C10 C9 C7 108.88(19) . . ?
C10 C9 H9 107.4 . . ?
C10 C9 C13 113.75(19) . . ?
C13 C9 C7 111.73(18) . . ?
C13 C9 H9 107.4 . . ?
O3 C10 C9 124.1(2) . . ?
O3 C10 O4 125.6(2) . . ?
O4 C10 C9 110.31(19) . . ?
H11A C11 H11B 108.2 . . ?
C12 C11 H11A 109.7 . . ?
C12 C11 H11B 109.7 . . ?
O4 C11 H11A 109.7 . . ?
O4 C11 H11B 109.7 . . ?
O4 C11 C12 109.6(3) . . ?
C11 C12 H12A 109.5 . . ?
C11 C12 H12B 109.5 . . ?
C11 C12 H12C 109.5 . . ?
H12A C12 H12B 109.5 . . ?
H12A C12 H12C 109.5 . . ?
H12B C12 H12C 109.5 . . ?
C9 C13 H13A 109.5 . . ?
C9 C13 H13B 109.5 . . ?
H13A C13 H13B 108.1 . . ?
C14 C13 C9 110.84(19) . . ?
C14 C13 H13A 109.5 . . ?
C14 C13 H13B 109.5 . . ?
C15 C14 C13 119.54(19) . . ?
O5 C14 C13 120.9(2) . . ?
O5 C14 C15 119.5(2) . . ?
C15 C20 H20 120.0 . . ?
C15 C20 C19 120.0 . . ?
C19 C20 H20 120.0 . . ?
C20 C15 C14 123.00(14) . . ?
C20 C15 C16 120.0 . . ?
C16 C15 C14 117.00(14) . . ?
C15 C16 H16 120.0 . . ?
C15 C16 C17 120.0 . . ?
C17 C16 H16 120.0 . . ?
C16 C17 H17 120.0 . . ?
C18 C17 C16 120.0 . . ?
C18 C17 H17 120.0 . . ?
C17 C18 N1A 118.6(3) . . ?
C17 C18 N1B 120.9(8) . . ?
C19 C18 C17 120.0 . . ?
C19 C18 N1A 121.1(3) . . ?
C19 C18 N1B 116.7(8) . . ?
C20 C19 H19 120.0 . . ?
C18 C19 C20 120.0 . . ?
C18 C19 H19 120.0 . . ?
C5 N1 C7 107.96(19) . . ?
C6 O2 C7 107.42(18) . . ?
C10 O4 C11 116.8(2) . . ?
O6A N1A C18 119.3(5) . . ?
O6A N1A O7A 122.4(6) . . ?
O7A N1A C18 118.3(4) . . ?
O6B N1B C18 117.4(18) . . ?
O6B N1B O7B 124(2) . . ?
O7B N1B C18 118.1(16) . . ?

loop_
_geom_bond_atom_site_label_1
_geom_bond_atom_site_label_2
_geom_bond_distance
_geom_bond_site_symmetry_2
_geom_bond_publ_flag
C1 C2 1.527(5) . ?
C1 C3 1.532(5) . ?
C1 C4 1.529(5) . ?
C1 C5 1.504(4) . ?
C2 H2A 0.9600 . ?
C2 H2B 0.9600 . ?
C2 H2C 0.9600 . ?
C3 H3A 0.9600 . ?
C3 H3B 0.9600 . ?
C3 H3C 0.9600 . ?
C4 H4A 0.9600 . ?
C4 H4B 0.9600 . ?
C4 H4C 0.9600 . ?
C5 C6 1.513(4) . ?
C5 N1 1.271(3) . ?
C6 O1 1.188(3) . ?
C6 O2 1.361(3) . ?
C7 C8 1.536(3) . ?
C7 C9 1.556(3) . ?
C7 N1 1.447(3) . ?
C7 O2 1.433(3) . ?
C8 F1 1.331(3) . ?
C8 F2 1.332(3) . ?
C8 F3 1.318(3) . ?
C9 H9 0.9800 . ?
C9 C10 1.530(3) . ?
C9 C13 1.534(3) . ?
C10 O3 1.187(3) . ?
C10 O4 1.330(3) . ?
C11 H11A 0.9700 . ?
C11 H11B 0.9700 . ?
C11 C12 1.474(6) . ?
C11 O4 1.462(3) . ?
C12 H12A 0.9600 . ?
C12 H12B 0.9600 . ?
C12 H12C 0.9600 . ?
C13 H13A 0.9700 . ?
C13 H13B 0.9700 . ?
C13 C14 1.509(3) . ?
C14 C15 1.492(3) . ?
C14 O5 1.203(3) . ?
C20 H20 0.9300 . ?
C20 C15 1.3900 . ?
C20 C19 1.3900 . ?
C15 C16 1.3900 . ?
C16 H16 0.9300 . ?
C16 C17 1.3900 . ?
C17 H17 0.9300 . ?
C17 C18 1.3900 . ?
C18 C19 1.3900 . ?
C18 N1A 1.443(6) . ?
C18 N1B 1.50(2) . ?
C19 H19 0.9300 . ?
N1A O6A 1.206(6) . ?
N1A O7A 1.217(7) . ?
N1B O6B 1.19(2) . ?
N1B O7B 1.20(2) . ?

loop_
_geom_torsion_atom_site_label_1
_geom_torsion_atom_site_label_2
_geom_torsion_atom_site_label_3
_geom_torsion_atom_site_label_4
_geom_torsion
_geom_torsion_site_symmetry_1
_geom_torsion_site_symmetry_2
_geom_torsion_site_symmetry_3
_geom_torsion_site_symmetry_4
_geom_torsion_publ_flag
C1 C5 C6 O1 -0.1(4) . . . . ?
C1 C5 C6 O2 -180.0(2) . . . . ?
C1 C5 N1 C7 178.7(2) . . . . ?
C2 C1 C5 C6 -176.2(3) . . . . ?
C2 C1 C5 N1 3.0(4) . . . . ?
C3 C1 C5 C6 63.9(4) . . . . ?
C3 C1 C5 N1 -117.0(3) . . . . ?
C4 C1 C5 C6 -55.1(3) . . . . ?
C4 C1 C5 N1 124.1(3) . . . . ?
C5 C6 O2 C7 0.9(2) . . . . ?
C6 C5 N1 C7 -2.0(3) . . . . ?
C7 C9 C10 O3 -104.7(3) . . . . ?
C7 C9 C10 O4 73.0(2) . . . . ?
C7 C9 C13 C14 179.04(19) . . . . ?
C8 C7 C9 C10 156.00(19) . . . . ?
C8 C7 C9 C13 -77.5(2) . . . . ?
C8 C7 N1 C5 117.2(2) . . . . ?
C8 C7 O2 C6 -117.2(2) . . . . ?
C9 C7 C8 F1 -56.4(3) . . . . ?
C9 C7 C8 F2 -175.5(2) . . . . ?
C9 C7 C8 F3 64.8(3) . . . . ?
C9 C7 N1 C5 -119.4(2) . . . . ?
C9 C7 O2 C6 119.9(2) . . . . ?
C9 C10 O4 C11 176.3(2) . . . . ?
C9 C13 C14 C15 -166.2(2) . . . . ?
C9 C13 C14 O5 15.2(4) . . . . ?
C10 C9 C13 C14 -57.2(3) . . . . ?
C12 C11 O4 C10 -94.1(4) . . . . ?
C13 C9 C10 O3 130.0(3) . . . . ?
C13 C9 C10 O4 -52.3(3) . . . . ?
C13 C14 C15 C20 6.5(3) . . . . ?
C13 C14 C15 C16 -173.99(19) . . . . ?
C14 C15 C16 C17 -179.5(2) . . . . ?
C20 C15 C16 C17 0.0 . . . . ?
C15 C20 C19 C18 0.0 . . . . ?
C15 C16 C17 C18 0.0 . . . . ?
C16 C17 C18 C19 0.0 . . . . ?
C16 C17 C18 N1A 174.2(6) . . . . ?
C16 C17 C18 N1B -161.7(8) . . . . ?
C17 C18 C19 C20 0.0 . . . . ?
C17 C18 N1A O6A 6.5(10) . . . . ?
C17 C18 N1A O7A -172.1(7) . . . . ?
C17 C18 N1B O6B -6.0(17) . . . . ?
C17 C18 N1B O7B 177.0(11) . . . . ?
C19 C20 C15 C14 179.5(2) . . . . ?
C19 C20 C15 C16 0.0 . . . . ?
C19 C18 N1A O6A -179.3(6) . . . . ?
C19 C18 N1A O7A 2.0(11) . . . . ?
C19 C18 N1B O6B -168.3(11) . . . . ?
C19 C18 N1B O7B 14.8(17) . . . . ?
N1 C5 C6 O1 -179.3(3) . . . . ?
N1 C5 C6 O2 0.8(3) . . . . ?
N1 C7 C8 F1 66.0(3) . . . . ?
N1 C7 C8 F2 -53.1(3) . . . . ?
N1 C7 C8 F3 -172.9(2) . . . . ?
N1 C7 C9 C10 35.7(2) . . . . ?
N1 C7 C9 C13 162.15(18) . . . . ?
N1 C7 O2 C6 -2.1(2) . . . . ?
O1 C6 O2 C7 -179.0(2) . . . . ?
O2 C7 C8 F1 -178.3(2) . . . . ?
O2 C7 C8 F2 62.6(3) . . . . ?
O2 C7 C8 F3 -57.1(3) . . . . ?
O2 C7 C9 C10 -84.6(2) . . . . ?
O2 C7 C9 C13 41.8(2) . . . . ?
O2 C7 N1 C5 2.6(2) . . . . ?
O3 C10 O4 C11 -6.1(4) . . . . ?
O5 C14 C15 C20 -174.9(3) . . . . ?
O5 C14 C15 C16 4.6(4) . . . . ?
N1A C18 C19 C20 -174.1(6) . . . . ?
N1B C18 C19 C20 162.4(8) . . . . ?

loop_
_smtbx_masks_void_nr
_smtbx_masks_void_average_x
_smtbx_masks_void_average_y
_smtbx_masks_void_average_z
_smtbx_masks_void_volume
_smtbx_masks_void_count_electrons
_smtbx_masks_void_content
1 -0.900 0.250 0.500 282.0 59.6 ?
2 -0.533 0.750 0.000 282.0 59.5 ?
